data_7218707
loop_
_publ_author_name
'Liu, Lei-Lei'
'Yu, Cai-Xia'
'Li, Ya-Ru'
'Han, Jing-Jing'
'Ma, Feng-Ji'
'Ma, Lu-Fang'

_publ_section_title
;
 Positional isomeric effect on the structural variation of Cd(ii)
 coordination polymers based on flexible linear/V-shaped bipyridyl benzene
 ligands
;
_journal_issue 3
_journal_name_full CrystEngComm
_journal_page_first 653
_journal_paper_doi 10.1039/C4CE01856G
_journal_volume 17
_journal_year 2015
_chemical_formula_moiety 'C50 H40 Cd N6 O8, C0.50 O0.50, C0.50 O0.50'
_chemical_formula_sum 'C51 H40 Cd N6 O9'
_chemical_formula_weight 993.29
_chemical_name_systematic
; 
 ? 
;
_space_group_IT_number 2
_symmetry_cell_setting triclinic
_symmetry_space_group_name_Hall '-P 1'
_symmetry_space_group_name_H-M 'P -1'
_atom_sites_solution_hydrogens geom
_atom_sites_solution_primary direct
_atom_sites_solution_secondary difmap
_audit_creation_method SHELXL-97
_cell_angle_alpha 81.76(3)
_cell_angle_beta 88.16(3)
_cell_angle_gamma 72.57(3)
_cell_formula_units_Z 2
_cell_length_a 9.809(2)
_cell_length_b 15.607(3)
_cell_length_c 16.604(3)
_cell_measurement_reflns_used 9932
_cell_measurement_temperature 296(2)
_cell_measurement_theta_max 28.28
_cell_measurement_theta_min 2.49
_cell_volume 2400.0(9)
_computing_cell_refinement 'Bruker SAINT'
_computing_data_collection 'Bruker APEX2'
_computing_data_reduction 'Bruker SAINT  A '
_computing_molecular_graphics 'Bruker SHELXTL'
_computing_publication_material 'Bruker SHELXTL'
_computing_structure_refinement 'SHELXL-97 (Sheldrick, 1997)'
_computing_structure_solution 'SHELXS-97 (Sheldrick, 1990)'
_diffrn_ambient_temperature 296(2)
_diffrn_measured_fraction_theta_full 0.992
_diffrn_measured_fraction_theta_max 0.992
_diffrn_measurement_device_type 'Bruker APEX-II CCD'
_diffrn_measurement_method '\f and \w scans'
_diffrn_radiation_monochromator graphite
_diffrn_radiation_source 'fine-focus sealed tube'
_diffrn_radiation_type MoK\a
_diffrn_radiation_wavelength 0.71073
_diffrn_reflns_av_R_equivalents 0.0182
_diffrn_reflns_av_sigmaI/netI 0.0248
_diffrn_reflns_limit_h_max 11
_diffrn_reflns_limit_h_min -11
_diffrn_reflns_limit_k_max 18
_diffrn_reflns_limit_k_min -11
_diffrn_reflns_limit_l_max 19
_diffrn_reflns_limit_l_min -19
_diffrn_reflns_number 16512
_diffrn_reflns_theta_full 25.00
_diffrn_reflns_theta_max 25.00
_diffrn_reflns_theta_min 1.72
_diffrn_standards_number 0
_exptl_absorpt_coefficient_mu 0.517
_exptl_absorpt_correction_T_max 0.8604
_exptl_absorpt_correction_T_min 0.8398
_exptl_absorpt_correction_type multi-scan
_exptl_absorpt_process_details SADABS
_exptl_crystal_colour orange
_exptl_crystal_density_diffrn 1.374
_exptl_crystal_density_method 'not measured'
_exptl_crystal_description block
_exptl_crystal_F_000 1016
_exptl_crystal_size_max 0.35
_exptl_crystal_size_mid 0.30
_exptl_crystal_size_min 0.30
_refine_diff_density_max 0.916
_refine_diff_density_min -0.466
_refine_diff_density_rms 0.075
_refine_ls_extinction_method none
_refine_ls_goodness_of_fit_ref 1.080
_refine_ls_hydrogen_treatment constr
_refine_ls_matrix_type full
_refine_ls_number_parameters 622
_refine_ls_number_reflns 8396
_refine_ls_number_restraints 0
_refine_ls_restrained_S_all 1.080
_refine_ls_R_factor_all 0.0370
_refine_ls_R_factor_gt 0.0339
_refine_ls_shift/su_max 0.002
_refine_ls_shift/su_mean 0.000
_refine_ls_structure_factor_coef Fsqd
_refine_ls_weighting_details 'calc w=1/[\s^2^(Fo^2^)+(0.0629P)^2^+1.7225P] where P=(Fo^2^+2Fc^2^)/3'
_refine_ls_weighting_scheme calc
_refine_ls_wR_factor_gt 0.1049
_refine_ls_wR_factor_ref 0.1080
_reflns_number_gt 7720
_reflns_number_total 8396
_reflns_threshold_expression >2sigma(I)
_cod_data_source_file c4ce01856g2.cif
_cod_data_source_block 3
_cod_depositor_comments
;
The following automatic conversions were performed:

'_exptl_absorpt_correction_type' value 'MULTI-SCAN' changed to
'multi-scan' according to
/usr/data/users/saulius/crontab/automatic-downloads/rss-feeds/RSC/lib/dictionaries/cif_core.dic
dictionary named 'cif_core.dic' version 2.4.2 from 2011-04-26.

Automatic conversion script
Id: cif_fix_values 2827 2014-09-09 07:05:25Z andrius 

 Adding full bibliography for 7218705--7218709.cif.
;
_cod_original_cell_volume 2400.1(8)
_cod_database_code 7218707

loop_
_symmetry_equiv_pos_as_xyz
'x, y, z'
'-x, -y, -z'

loop_
_atom_site_label
_atom_site_type_symbol
_atom_site_fract_x
_atom_site_fract_y
_atom_site_fract_z
_atom_site_U_iso_or_equiv
_atom_site_adp_type
_atom_site_occupancy
_atom_site_symmetry_multiplicity
_atom_site_calc_flag
_atom_site_refinement_flags
Cd1 Cd 0.36478(2) 0.678394(12) 0.678366(11) 0.03408(9) Uani 1 1 d .
C1 C 0.4449(3) 0.5253(2) 0.79170(16) 0.0383(6) Uani 1 1 d .
C2 C 0.4859(3) 0.4344(2) 0.84500(17) 0.0386(6) Uani 1 1 d .
C3 C 0.5088(4) 0.3569(2) 0.8077(2) 0.0518(8) Uani 1 1 d .
H3 H 0.4913 0.3627 0.7522 0.062 Uiso 1 1 calc R
C4 C 0.5571(4) 0.2718(2) 0.8520(2) 0.0584(9) Uani 1 1 d .
H4 H 0.5732 0.2205 0.8263 0.070 Uiso 1 1 calc R
C5 C 0.5814(4) 0.2627(2) 0.9346(2) 0.0530(8) Uani 1 1 d .
H5 H 0.6141 0.2051 0.9643 0.064 Uiso 1 1 calc R
C6 C 0.5579(3) 0.3373(2) 0.97287(19) 0.0442(7) Uani 1 1 d .
H6 H 0.5737 0.3305 1.0287 0.053 Uiso 1 1 calc R
C7 C 0.5103(3) 0.42411(19) 0.92847(17) 0.0361(6) Uani 1 1 d .
C8 C 0.1358(3) 0.76979(18) 0.57068(17) 0.0396(6) Uani 1 1 d .
C9 C -0.0005(3) 0.81056(17) 0.52155(16) 0.0344(6) Uani 1 1 d .
C10 C -0.0748(4) 0.7534(2) 0.5007(2) 0.0470(7) Uani 1 1 d .
H10 H -0.0389 0.6913 0.5175 0.056 Uiso 1 1 calc R
C11 C -0.1997(4) 0.7863(2) 0.4561(2) 0.0559(9) Uani 1 1 d .
H11 H -0.2468 0.7467 0.4424 0.067 Uiso 1 1 calc R
C12 C -0.2552(4) 0.8786(2) 0.4314(2) 0.0563(9) Uani 1 1 d .
H12 H -0.3402 0.9014 0.4017 0.068 Uiso 1 1 calc R
C13 C -0.1838(3) 0.9362(2) 0.4512(2) 0.0467(7) Uani 1 1 d .
H13 H -0.2213 0.9982 0.4346 0.056 Uiso 1 1 calc R
C14 C -0.0572(3) 0.90374(18) 0.49540(16) 0.0343(6) Uani 1 1 d .
C15 C 0.6389(4) 0.5307(2) 0.6004(2) 0.0608(9) Uani 1 1 d .
H15 H 0.6553 0.5035 0.6543 0.073 Uiso 1 1 calc R
C16 C 0.7406(4) 0.5001(2) 0.5437(2) 0.0593(9) Uani 1 1 d .
H16 H 0.8236 0.4536 0.5597 0.071 Uiso 1 1 calc R
C17 C 0.7196(3) 0.53811(19) 0.46357(17) 0.0395(6) Uani 1 1 d .
C18 C 0.5956(4) 0.6051(3) 0.4451(2) 0.0655(11) Uani 1 1 d .
H18 H 0.5759 0.6329 0.3916 0.079 Uiso 1 1 calc R
C19 C 0.4985(4) 0.6322(3) 0.5051(2) 0.0635(10) Uani 1 1 d .
H19 H 0.4141 0.6780 0.4903 0.076 Uiso 1 1 calc R
C20 C 0.8272(4) 0.5099(2) 0.39869(19) 0.0461(7) Uani 1 1 d .
H20A H 0.9049 0.4574 0.4203 0.055 Uiso 1 1 calc R
H20B H 0.7828 0.4947 0.3535 0.055 Uiso 1 1 calc R
C21 C 0.9638(3) 0.5820(2) 0.30566(19) 0.0456(7) Uani 1 1 d .
C22 C 1.0200(4) 0.6547(2) 0.2886(2) 0.0538(8) Uani 1 1 d .
H22 H 0.9973 0.7011 0.3208 0.065 Uiso 1 1 calc R
C23 C 1.1097(4) 0.6566(2) 0.2235(2) 0.0567(8) Uani 1 1 d .
H23 H 1.1486 0.7045 0.2123 0.068 Uiso 1 1 calc R
C24 C 1.1435(3) 0.5891(2) 0.1743(2) 0.0520(8) Uani 1 1 d .
H24 H 1.2043 0.5913 0.1305 0.062 Uiso 1 1 calc R
C25 C 1.0854(3) 0.5183(2) 0.19132(18) 0.0436(7) Uani 1 1 d .
C26 C 0.9956(3) 0.5137(2) 0.25759(19) 0.0452(7) Uani 1 1 d .
H26 H 0.9578 0.4653 0.2691 0.054 Uiso 1 1 calc R
C27 C 1.2029(4) 0.4497(3) 0.0786(2) 0.0546(8) Uani 1 1 d .
H27A H 1.2949 0.4506 0.0976 0.066 Uiso 1 1 calc R
H27B H 1.1641 0.5034 0.0393 0.066 Uiso 1 1 calc R
C28 C 1.2198(3) 0.3662(3) 0.0401(2) 0.0522(8) Uani 1 1 d .
C29 C 1.2787(5) 0.2801(3) 0.0823(2) 0.0696(10) Uani 1 1 d .
H29 H 1.3055 0.2729 0.1366 0.084 Uiso 1 1 calc R
C30 C 1.2973(5) 0.2058(3) 0.0439(3) 0.0820(13) Uani 1 1 d .
H30 H 1.3357 0.1488 0.0738 0.098 Uiso 1 1 calc R
C31 C 1.2084(4) 0.2922(4) -0.0740(3) 0.0751(12) Uani 1 1 d .
H31 H 1.1847 0.2969 -0.1285 0.090 Uiso 1 1 calc R
C32 C 1.1837(4) 0.3710(3) -0.0406(2) 0.0615(9) Uani 1 1 d .
H32 H 1.1432 0.4270 -0.0719 0.074 Uiso 1 1 calc R
C33 C 0.6665(3) 0.7167(2) 0.6986(2) 0.0481(7) Uani 1 1 d .
H33 H 0.6913 0.6549 0.7174 0.058 Uiso 1 1 calc R
C34 C 0.7665(3) 0.7614(2) 0.7031(2) 0.0492(7) Uani 1 1 d .
H34 H 0.8576 0.7296 0.7233 0.059 Uiso 1 1 calc R
C35 C 0.7321(3) 0.8529(2) 0.67775(17) 0.0399(6) Uani 1 1 d .
C36 C 0.5995(4) 0.8946(2) 0.6438(2) 0.0562(9) Uani 1 1 d .
H36 H 0.5735 0.9559 0.6230 0.067 Uiso 1 1 calc R
C37 C 0.5045(4) 0.8459(2) 0.6402(2) 0.0534(8) Uani 1 1 d .
H37 H 0.4148 0.8759 0.6170 0.064 Uiso 1 1 calc R
C38 C 0.8343(4) 0.9052(2) 0.68853(19) 0.0464(7) Uani 1 1 d .
H38A H 0.9322 0.8663 0.6884 0.056 Uiso 1 1 calc R
H38B H 0.8222 0.9554 0.6449 0.056 Uiso 1 1 calc R
C39 C 0.8805(3) 0.99053(19) 0.78703(17) 0.0392(6) Uani 1 1 d .
C40 C 0.9857(4) 1.0142(2) 0.73885(19) 0.0471(7) Uani 1 1 d .
H40 H 1.0072 0.9947 0.6883 0.057 Uiso 1 1 calc R
C41 C 1.0570(4) 1.0672(2) 0.7681(2) 0.0531(8) Uani 1 1 d .
H41 H 1.1274 1.0836 0.7363 0.064 Uiso 1 1 calc R
C42 C 1.0277(4) 1.0970(2) 0.8435(2) 0.0486(7) Uani 1 1 d .
H42 H 1.0779 1.1323 0.8624 0.058 Uiso 1 1 calc R
C43 C 0.9217(3) 1.07291(19) 0.88977(17) 0.0391(6) Uani 1 1 d .
C44 C 0.8474(3) 1.0202(2) 0.86164(17) 0.0403(6) Uani 1 1 d .
H44 H 0.7755 1.0049 0.8929 0.048 Uiso 1 1 calc R
C45 C 0.9459(3) 1.1582(2) 0.99307(19) 0.0457(7) Uani 1 1 d .
H45A H 0.9330 1.2114 0.9525 0.055 Uiso 1 1 calc R
H45B H 1.0476 1.1291 1.0016 0.055 Uiso 1 1 calc R
C46 C 0.8783(3) 1.1857(2) 1.07114(18) 0.0419(7) Uani 1 1 d .
C47 C 0.9112(4) 1.2546(3) 1.1033(2) 0.0566(9) Uani 1 1 d .
H47 H 0.9756 1.2822 1.0770 0.068 Uiso 1 1 calc R
C48 C 0.8482(4) 1.2817(3) 1.1741(2) 0.0580(9) Uani 1 1 d .
H48 H 0.8718 1.3278 1.1947 0.070 Uiso 1 1 calc R
C49 C 0.7248(4) 1.1792(2) 1.1838(2) 0.0500(7) Uani 1 1 d .
H49 H 0.6600 1.1530 1.2114 0.060 Uiso 1 1 calc R
C50 C 0.7835(4) 1.1471(2) 1.11332(18) 0.0471(7) Uani 1 1 d .
H50 H 0.7592 1.1001 1.0946 0.057 Uiso 1 1 calc R
N1 N 0.4737(3) 0.50488(17) 0.96551(14) 0.0397(5) Uani 1 1 d .
N2 N 0.0085(3) 0.96428(15) 0.52331(14) 0.0387(5) Uani 1 1 d .
N3 N 0.5184(3) 0.59725(17) 0.58199(15) 0.0417(6) Uani 1 1 d .
N4 N 1.2638(4) 0.2099(3) -0.0335(3) 0.0798(11) Uani 1 1 d .
N5 N 0.5344(3) 0.75857(16) 0.66821(15) 0.0402(5) Uani 1 1 d .
N6 N 0.7552(3) 1.24556(18) 1.21475(16) 0.0459(6) Uani 1 1 d .
O1 O 0.5201(2) 0.57586(15) 0.79186(14) 0.0506(5) Uani 1 1 d .
O2 O 0.3382(3) 0.54287(15) 0.74585(13) 0.0524(6) Uani 1 1 d .
O3 O 0.2350(2) 0.80378(17) 0.56061(16) 0.0579(6) Uani 1 1 d .
O4 O 0.1439(3) 0.70023(15) 0.62021(15) 0.0581(6) Uani 1 1 d .
O5 O 0.8785(3) 0.58471(16) 0.37280(15) 0.0599(6) Uani 1 1 d .
O6 O 1.1075(2) 0.44848(17) 0.14580(14) 0.0542(6) Uani 1 1 d .
O7 O 0.8017(2) 0.93784(16) 0.76514(13) 0.0494(5) Uani 1 1 d .
O8 O 0.8820(2) 1.09756(15) 0.96527(13) 0.0471(5) Uani 1 1 d .
O9 O 0.6554(7) 1.1148(4) 0.5798(4) 0.0812(18) Uani 0.50 1 d P
O10 O 1.4101(9) 0.0323(5) -0.0715(6) 0.125(3) Uani 0.50 1 d P
C51 C 0.6536(14) 1.1599(6) 0.6371(6) 0.105(4) Uani 0.50 1 d P
C52 C 1.4422(12) 0.0332(11) -0.1727(13) 0.158(7) Uani 0.50 1 d P

loop_
_atom_site_aniso_label
_atom_site_aniso_U_11
_atom_site_aniso_U_22
_atom_site_aniso_U_33
_atom_site_aniso_U_23
_atom_site_aniso_U_13
_atom_site_aniso_U_12
Cd1 0.03566(13) 0.03567(13) 0.03055(12) -0.00555(8) -0.00023(8) -0.00960(9)
C1 0.0417(16) 0.0422(15) 0.0270(13) -0.0019(11) 0.0030(11) -0.0081(13)
C2 0.0357(14) 0.0444(16) 0.0341(14) 0.0004(12) -0.0008(11) -0.0121(12)
C3 0.064(2) 0.0492(18) 0.0415(17) -0.0057(14) -0.0035(15) -0.0163(16)
C4 0.064(2) 0.0467(18) 0.063(2) -0.0106(16) -0.0016(17) -0.0125(16)
C5 0.0470(18) 0.0413(17) 0.063(2) 0.0074(15) -0.0049(15) -0.0076(14)
C6 0.0348(15) 0.0483(17) 0.0420(16) 0.0090(13) -0.0039(12) -0.0077(13)
C7 0.0273(13) 0.0420(15) 0.0352(14) 0.0022(11) -0.0006(11) -0.0080(11)
C8 0.0436(16) 0.0314(14) 0.0395(15) -0.0103(12) -0.0083(12) -0.0012(12)
C9 0.0374(14) 0.0299(13) 0.0332(13) -0.0069(10) -0.0027(11) -0.0046(11)
C10 0.0530(18) 0.0325(15) 0.0542(18) -0.0077(13) -0.0103(15) -0.0088(13)
C11 0.054(2) 0.0502(19) 0.069(2) -0.0179(16) -0.0153(17) -0.0177(16)
C12 0.0445(18) 0.0544(19) 0.067(2) -0.0110(16) -0.0213(16) -0.0061(15)
C13 0.0454(17) 0.0367(15) 0.0516(18) -0.0032(13) -0.0115(14) -0.0027(13)
C14 0.0371(14) 0.0325(13) 0.0310(13) -0.0058(11) -0.0009(11) -0.0059(11)
C15 0.070(2) 0.058(2) 0.0379(17) -0.0012(15) 0.0072(16) 0.0023(18)
C16 0.059(2) 0.058(2) 0.0466(19) -0.0042(15) 0.0058(16) 0.0039(17)
C17 0.0467(16) 0.0375(14) 0.0399(15) -0.0145(12) 0.0067(12) -0.0173(13)
C18 0.068(2) 0.076(2) 0.0325(16) -0.0033(16) 0.0014(15) 0.007(2)
C19 0.054(2) 0.075(2) 0.0407(18) -0.0071(16) -0.0017(15) 0.0120(18)
C20 0.0567(19) 0.0393(15) 0.0459(17) -0.0134(13) 0.0146(14) -0.0175(14)
C21 0.0461(17) 0.0459(17) 0.0450(17) -0.0078(13) 0.0090(13) -0.0144(14)
C22 0.060(2) 0.0458(17) 0.060(2) -0.0125(15) 0.0100(16) -0.0209(16)
C23 0.052(2) 0.0536(19) 0.068(2) -0.0035(17) 0.0076(17) -0.0246(16)
C24 0.0405(17) 0.064(2) 0.0505(18) -0.0033(15) 0.0098(14) -0.0178(15)
C25 0.0334(15) 0.0541(18) 0.0420(16) -0.0096(13) 0.0033(12) -0.0099(13)
C26 0.0444(17) 0.0477(17) 0.0455(17) -0.0081(13) 0.0084(13) -0.0167(14)
C27 0.0479(18) 0.076(2) 0.0436(17) -0.0126(16) 0.0146(14) -0.0240(17)
C28 0.0351(16) 0.079(2) 0.0456(17) -0.0167(16) 0.0110(13) -0.0197(16)
C29 0.071(3) 0.083(3) 0.053(2) -0.004(2) 0.0119(18) -0.024(2)
C30 0.082(3) 0.072(3) 0.093(3) -0.009(2) 0.019(3) -0.027(2)
C31 0.055(2) 0.108(4) 0.069(3) -0.038(3) 0.0017(19) -0.023(2)
C32 0.0409(18) 0.085(3) 0.055(2) -0.0198(19) -0.0014(15) -0.0088(17)
C33 0.0455(17) 0.0405(16) 0.0561(19) 0.0005(14) -0.0079(14) -0.0122(14)
C34 0.0391(16) 0.0504(18) 0.0574(19) -0.0033(15) -0.0092(14) -0.0132(14)
C35 0.0442(16) 0.0464(16) 0.0338(14) -0.0112(12) 0.0051(12) -0.0187(13)
C36 0.055(2) 0.0361(16) 0.076(2) 0.0009(15) -0.0081(17) -0.0138(15)
C37 0.0424(17) 0.0422(17) 0.071(2) 0.0029(15) -0.0145(16) -0.0091(14)
C38 0.0508(18) 0.0553(18) 0.0415(16) -0.0173(14) 0.0079(13) -0.0246(15)
C39 0.0410(15) 0.0416(15) 0.0374(15) -0.0082(12) 0.0021(12) -0.0147(13)
C40 0.0527(18) 0.0580(19) 0.0380(16) -0.0162(14) 0.0099(13) -0.0241(15)
C41 0.058(2) 0.066(2) 0.0471(18) -0.0174(16) 0.0169(15) -0.0334(17)
C42 0.0524(18) 0.0534(18) 0.0496(18) -0.0187(14) 0.0071(14) -0.0256(15)
C43 0.0408(15) 0.0392(15) 0.0362(15) -0.0112(12) 0.0042(12) -0.0080(12)
C44 0.0395(15) 0.0447(16) 0.0380(15) -0.0092(12) 0.0061(12) -0.0138(13)
C45 0.0459(17) 0.0513(17) 0.0429(16) -0.0172(14) 0.0028(13) -0.0143(14)
C46 0.0380(15) 0.0452(16) 0.0397(15) -0.0140(12) -0.0031(12) -0.0040(13)
C47 0.0458(18) 0.073(2) 0.063(2) -0.0344(18) 0.0144(16) -0.0259(17)
C48 0.0469(19) 0.073(2) 0.065(2) -0.0387(19) 0.0070(16) -0.0223(17)
C49 0.060(2) 0.0438(17) 0.0453(17) -0.0087(14) 0.0068(15) -0.0140(15)
C50 0.062(2) 0.0378(15) 0.0424(16) -0.0119(13) 0.0022(14) -0.0128(14)
N1 0.0383(13) 0.0452(13) 0.0307(11) 0.0028(10) -0.0035(9) -0.0085(11)
N2 0.0416(13) 0.0299(11) 0.0414(13) -0.0039(9) -0.0047(10) -0.0058(10)
N3 0.0462(14) 0.0442(13) 0.0369(13) -0.0118(10) 0.0055(11) -0.0143(11)
N4 0.063(2) 0.091(3) 0.097(3) -0.038(2) 0.022(2) -0.031(2)
N5 0.0405(13) 0.0402(13) 0.0401(13) -0.0041(10) -0.0034(10) -0.0127(11)
N6 0.0424(14) 0.0523(15) 0.0425(14) -0.0182(12) -0.0004(11) -0.0080(12)
O1 0.0507(13) 0.0491(12) 0.0503(13) 0.0080(10) -0.0069(10) -0.0184(11)
O2 0.0602(14) 0.0497(12) 0.0443(12) 0.0044(10) -0.0185(11) -0.0148(11)
O3 0.0416(12) 0.0589(14) 0.0695(16) 0.0018(12) -0.0135(11) -0.0132(11)
O4 0.0673(15) 0.0387(12) 0.0625(15) 0.0079(11) -0.0289(12) -0.0111(11)
O5 0.0798(17) 0.0494(13) 0.0620(15) -0.0252(11) 0.0348(13) -0.0321(12)
O6 0.0484(13) 0.0718(15) 0.0496(13) -0.0219(11) 0.0194(10) -0.0245(12)
O7 0.0556(13) 0.0646(14) 0.0422(11) -0.0217(10) 0.0128(10) -0.0338(11)
O8 0.0491(12) 0.0547(13) 0.0441(12) -0.0241(10) 0.0108(9) -0.0187(10)
O9 0.114(5) 0.062(3) 0.060(3) 0.010(3) 0.025(3) -0.026(3)
O10 0.118(6) 0.079(5) 0.152(8) -0.058(5) -0.024(5) 0.030(4)
C51 0.145(10) 0.058(5) 0.072(6) 0.026(5) -0.020(6) 0.018(6)
C52 0.056(6) 0.153(13) 0.25(2) 0.039(13) -0.037(9) -0.035(7)

loop_
_atom_type_symbol
_atom_type_description
_atom_type_scat_dispersion_real
_atom_type_scat_dispersion_imag
_atom_type_scat_source
C C 0.0033 0.0016 'International Tables Vol C Tables 4.2.6.8 and 6.1.1.4'
H H 0.0000 0.0000 'International Tables Vol C Tables 4.2.6.8 and 6.1.1.4'
N N 0.0061 0.0033 'International Tables Vol C Tables 4.2.6.8 and 6.1.1.4'
O O 0.0106 0.0060 'International Tables Vol C Tables 4.2.6.8 and 6.1.1.4'
Cd Cd -0.8075 1.2024 'International Tables Vol C Tables 4.2.6.8 and 6.1.1.4'

loop_
_geom_angle_atom_site_label_1
_geom_angle_atom_site_label_2
_geom_angle_atom_site_label_3
_geom_angle
_geom_angle_site_symmetry_1
_geom_angle_site_symmetry_3
O4 Cd1 O2 85.91(8) . .
O4 Cd1 N5 135.53(8) . .
O2 Cd1 N5 138.55(8) . .
O4 Cd1 N6 88.04(9) . 2_677
O2 Cd1 N6 89.65(9) . 2_677
N5 Cd1 N6 92.40(9) . 2_677
O4 Cd1 N3 100.57(9) . .
O2 Cd1 N3 90.14(9) . .
N5 Cd1 N3 82.07(9) . .
N6 Cd1 N3 171.34(8) 2_677 .
O4 Cd1 O1 138.42(8) . .
O2 Cd1 O1 53.57(8) . .
N5 Cd1 O1 85.57(8) . .
N6 Cd1 O1 83.34(9) 2_677 .
N3 Cd1 O1 89.58(9) . .
O4 Cd1 O3 52.00(8) . .
O2 Cd1 O3 137.14(8) . .
N5 Cd1 O3 83.80(8) . .
N6 Cd1 O3 95.81(9) 2_677 .
N3 Cd1 O3 90.23(9) . .
O1 Cd1 O3 169.29(7) . .
O4 Cd1 C1 112.57(9) . .
O2 Cd1 C1 27.00(8) . .
N5 Cd1 C1 111.84(9) . .
N6 Cd1 C1 86.58(9) 2_677 .
N3 Cd1 C1 89.31(9) . .
O1 Cd1 C1 26.58(8) . .
O3 Cd1 C1 164.12(9) . .
O1 C1 O2 123.4(3) . .
O1 C1 C2 119.6(3) . .
O2 C1 C2 116.9(3) . .
O1 C1 Cd1 65.82(16) . .
O2 C1 Cd1 57.60(15) . .
C2 C1 Cd1 172.3(2) . .
C7 C2 C3 118.6(3) . .
C7 C2 C1 123.2(3) . .
C3 C2 C1 118.1(3) . .
C4 C3 C2 120.8(3) . .
C4 C3 H3 119.6 . .
C2 C3 H3 119.6 . .
C3 C4 C5 119.9(3) . .
C3 C4 H4 120.1 . .
C5 C4 H4 120.1 . .
C6 C5 C4 120.5(3) . .
C6 C5 H5 119.7 . .
C4 C5 H5 119.7 . .
C5 C6 C7 120.1(3) . .
C5 C6 H6 119.9 . .
C7 C6 H6 119.9 . .
C2 C7 C6 120.0(3) . .
C2 C7 N1 116.9(2) . .
C6 C7 N1 123.0(3) . .
O3 C8 O4 122.3(3) . .
O3 C8 C9 120.7(3) . .
O4 C8 C9 117.0(3) . .
C10 C9 C14 117.8(3) . .
C10 C9 C8 118.9(2) . .
C14 C9 C8 123.3(2) . .
C11 C10 C9 121.8(3) . .
C11 C10 H10 119.1 . .
C9 C10 H10 119.1 . .
C10 C11 C12 119.8(3) . .
C10 C11 H11 120.1 . .
C12 C11 H11 120.1 . .
C13 C12 C11 119.5(3) . .
C13 C12 H12 120.2 . .
C11 C12 H12 120.2 . .
C12 C13 C14 121.2(3) . .
C12 C13 H13 119.4 . .
C14 C13 H13 119.4 . .
C13 C14 C9 119.9(3) . .
C13 C14 N2 121.0(2) . .
C9 C14 N2 118.7(2) . .
N3 C15 C16 123.2(3) . .
N3 C15 H15 118.4 . .
C16 C15 H15 118.4 . .
C17 C16 C15 120.1(3) . .
C17 C16 H16 120.0 . .
C15 C16 H16 120.0 . .
C18 C17 C16 116.4(3) . .
C18 C17 C20 120.5(3) . .
C16 C17 C20 123.1(3) . .
C17 C18 C19 120.4(3) . .
C17 C18 H18 119.8 . .
C19 C18 H18 119.8 . .
N3 C19 C18 123.7(3) . .
N3 C19 H19 118.2 . .
C18 C19 H19 118.2 . .
O5 C20 C17 106.4(2) . .
O5 C20 H20A 110.4 . .
C17 C20 H20A 110.4 . .
O5 C20 H20B 110.4 . .
C17 C20 H20B 110.4 . .
H20A C20 H20B 108.6 . .
O5 C21 C26 124.5(3) . .
O5 C21 C22 114.7(3) . .
C26 C21 C22 120.9(3) . .
C23 C22 C21 118.8(3) . .
C23 C22 H22 120.6 . .
C21 C22 H22 120.6 . .
C22 C23 C24 121.5(3) . .
C22 C23 H23 119.2 . .
C24 C23 H23 119.2 . .
C25 C24 C23 118.9(3) . .
C25 C24 H24 120.5 . .
C23 C24 H24 120.5 . .
O6 C25 C24 124.5(3) . .
O6 C25 C26 114.5(3) . .
C24 C25 C26 121.0(3) . .
C21 C26 C25 118.9(3) . .
C21 C26 H26 120.6 . .
C25 C26 H26 120.6 . .
O6 C27 C28 108.0(3) . .
O6 C27 H27A 110.1 . .
C28 C27 H27A 110.1 . .
O6 C27 H27B 110.1 . .
C28 C27 H27B 110.1 . .
H27A C27 H27B 108.4 . .
C32 C28 C29 116.5(4) . .
C32 C28 C27 121.6(4) . .
C29 C28 C27 121.8(3) . .
C30 C29 C28 119.9(4) . .
C30 C29 H29 120.1 . .
C28 C29 H29 120.1 . .
N4 C30 C29 123.9(5) . .
N4 C30 H30 118.0 . .
C29 C30 H30 118.0 . .
N4 C31 C32 124.3(4) . .
N4 C31 H31 117.9 . .
C32 C31 H31 117.9 . .
C31 C32 C28 119.2(4) . .
C31 C32 H32 120.4 . .
C28 C32 H32 120.4 . .
N5 C33 C34 122.6(3) . .
N5 C33 H33 118.7 . .
C34 C33 H33 118.7 . .
C35 C34 C33 120.1(3) . .
C35 C34 H34 120.0 . .
C33 C34 H34 120.0 . .
C36 C35 C34 117.1(3) . .
C36 C35 C38 121.5(3) . .
C34 C35 C38 121.4(3) . .
C35 C36 C37 120.0(3) . .
C35 C36 H36 120.0 . .
C37 C36 H36 120.0 . .
N5 C37 C36 123.2(3) . .
N5 C37 H37 118.4 . .
C36 C37 H37 118.4 . .
O7 C38 C35 106.2(2) . .
O7 C38 H38A 110.5 . .
C35 C38 H38A 110.5 . .
O7 C38 H38B 110.5 . .
C35 C38 H38B 110.5 . .
H38A C38 H38B 108.7 . .
O7 C39 C44 115.1(3) . .
O7 C39 C40 123.9(3) . .
C44 C39 C40 121.0(3) . .
C41 C40 C39 118.1(3) . .
C41 C40 H40 121.0 . .
C39 C40 H40 121.0 . .
C40 C41 C42 122.4(3) . .
C40 C41 H41 118.8 . .
C42 C41 H41 118.8 . .
C43 C42 C41 118.2(3) . .
C43 C42 H42 120.9 . .
C41 C42 H42 120.9 . .
O8 C43 C42 124.3(3) . .
O8 C43 C44 115.0(3) . .
C42 C43 C44 120.8(3) . .
C39 C44 C43 119.7(3) . .
C39 C44 H44 120.2 . .
C43 C44 H44 120.2 . .
O8 C45 C46 109.4(3) . .
O8 C45 H45A 109.8 . .
C46 C45 H45A 109.8 . .
O8 C45 H45B 109.8 . .
C46 C45 H45B 109.8 . .
H45A C45 H45B 108.2 . .
C50 C46 C47 117.4(3) . .
C50 C46 C45 123.7(3) . .
C47 C46 C45 118.9(3) . .
C48 C47 C46 119.6(3) . .
C48 C47 H47 120.2 . .
C46 C47 H47 120.2 . .
N6 C48 C47 123.5(3) . .
N6 C48 H48 118.2 . .
C47 C48 H48 118.2 . .
N6 C49 C50 124.0(3) . .
N6 C49 H49 118.0 . .
C50 C49 H49 118.0 . .
C46 C50 C49 119.0(3) . .
C46 C50 H50 120.5 . .
C49 C50 H50 120.5 . .
N1 N1 C7 114.3(3) 2_667 .
N2 N2 C14 113.7(3) 2_576 .
C19 N3 C15 116.3(3) . .
C19 N3 Cd1 117.2(2) . .
C15 N3 Cd1 125.1(2) . .
C31 N4 C30 116.2(4) . .
C37 N5 C33 116.9(3) . .
C37 N5 Cd1 123.7(2) . .
C33 N5 Cd1 119.2(2) . .
C48 N6 C49 116.6(3) . .
C48 N6 Cd1 115.9(2) . 2_677
C49 N6 Cd1 126.7(2) . 2_677
C1 O1 Cd1 87.60(17) . .
C1 O2 Cd1 95.40(19) . .
C8 O3 Cd1 85.66(18) . .
C8 O4 Cd1 99.8(2) . .
C21 O5 C20 118.5(2) . .
C25 O6 C27 116.0(3) . .
C39 O7 C38 116.5(2) . .
C43 O8 C45 116.8(2) . .

loop_
_geom_bond_atom_site_label_1
_geom_bond_atom_site_label_2
_geom_bond_distance
_geom_bond_site_symmetry_2
Cd1 O4 2.310(2) .
Cd1 O2 2.330(2) .
Cd1 N5 2.352(2) .
Cd1 N6 2.362(3) 2_677
Cd1 N3 2.392(3) .
Cd1 O1 2.508(2) .
Cd1 O3 2.616(3) .
Cd1 C1 2.747(3) .
C1 O1 1.230(4) .
C1 O2 1.253(4) .
C1 C2 1.510(4) .
C2 C7 1.392(4) .
C2 C3 1.393(4) .
C3 C4 1.377(5) .
C3 H3 0.9300 .
C4 C5 1.378(5) .
C4 H4 0.9300 .
C5 C6 1.363(5) .
C5 H5 0.9300 .
C6 C7 1.397(4) .
C6 H6 0.9300 .
C7 N1 1.426(4) .
C8 O3 1.237(4) .
C8 O4 1.248(4) .
C8 C9 1.507(4) .
C9 C10 1.393(4) .
C9 C14 1.401(4) .
C10 C11 1.373(5) .
C10 H10 0.9300 .
C11 C12 1.383(5) .
C11 H11 0.9300 .
C12 C13 1.372(5) .
C12 H12 0.9300 .
C13 C14 1.383(4) .
C13 H13 0.9300 .
C14 N2 1.426(4) .
C15 N3 1.329(4) .
C15 C16 1.375(5) .
C15 H15 0.9300 .
C16 C17 1.373(5) .
C16 H16 0.9300 .
C17 C18 1.355(5) .
C17 C20 1.501(4) .
C18 C19 1.377(5) .
C18 H18 0.9300 .
C19 N3 1.310(4) .
C19 H19 0.9300 .
C20 O5 1.413(4) .
C20 H20A 0.9700 .
C20 H20B 0.9700 .
C21 O5 1.370(4) .
C21 C26 1.378(4) .
C21 C22 1.395(5) .
C22 C23 1.375(5) .
C22 H22 0.9300 .
C23 C24 1.381(5) .
C23 H23 0.9300 .
C24 C25 1.379(5) .
C24 H24 0.9300 .
C25 O6 1.374(4) .
C25 C26 1.395(4) .
C26 H26 0.9300 .
C27 O6 1.434(4) .
C27 C28 1.496(5) .
C27 H27A 0.9700 .
C27 H27B 0.9700 .
C28 C32 1.382(5) .
C28 C29 1.386(6) .
C29 C30 1.364(6) .
C29 H29 0.9300 .
C30 N4 1.324(6) .
C30 H30 0.9300 .
C31 N4 1.324(6) .
C31 C32 1.375(6) .
C31 H31 0.9300 .
C32 H32 0.9300 .
C33 N5 1.342(4) .
C33 C34 1.373(4) .
C33 H33 0.9300 .
C34 C35 1.370(4) .
C34 H34 0.9300 .
C35 C36 1.367(5) .
C35 C38 1.499(4) .
C36 C37 1.374(5) .
C36 H36 0.9300 .
C37 N5 1.322(4) .
C37 H37 0.9300 .
C38 O7 1.429(4) .
C38 H38A 0.9700 .
C38 H38B 0.9700 .
C39 O7 1.375(3) .
C39 C44 1.380(4) .
C39 C40 1.389(4) .
C40 C41 1.377(5) .
C40 H40 0.9300 .
C41 C42 1.390(4) .
C41 H41 0.9300 .
C42 C43 1.383(4) .
C42 H42 0.9300 .
C43 O8 1.374(3) .
C43 C44 1.384(4) .
C44 H44 0.9300 .
C45 O8 1.414(4) .
C45 C46 1.496(4) .
C45 H45A 0.9700 .
C45 H45B 0.9700 .
C46 C50 1.376(5) .
C46 C47 1.389(4) .
C47 C48 1.372(5) .
C47 H47 0.9300 .
C48 N6 1.328(5) .
C48 H48 0.9300 .
C49 N6 1.331(4) .
C49 C50 1.380(4) .
C49 H49 0.9300 .
C50 H50 0.9300 .
N1 N1 1.242(5) 2_667
N2 N2 1.233(5) 2_576
N6 Cd1 2.362(3) 2_677
O9 C51 1.258(13) .
O10 C52 1.70(2) .

loop_
_geom_hbond_atom_site_label_D
_geom_hbond_atom_site_label_H
_geom_hbond_atom_site_label_A
_geom_hbond_distance_DH
_geom_hbond_distance_HA
_geom_hbond_distance_DA
_geom_hbond_angle_DHA
_geom_hbond_site_symmetry_A
C33 H33 O1 0.93 2.56 3.172(4) 124.0 .
C20 H20B O2 0.97 2.30 3.269(4) 175.0 2_666
C27 H27A O1 0.97 2.53 3.413(4) 151.9 2_766

loop_
_geom_torsion_atom_site_label_1
_geom_torsion_atom_site_label_2
_geom_torsion_atom_site_label_3
_geom_torsion_atom_site_label_4
_geom_torsion
_geom_torsion_site_symmetry_1
_geom_torsion_site_symmetry_4
O4 Cd1 C1 O1 -168.40(17) . .
O2 Cd1 C1 O1 -177.9(3) . .
N5 Cd1 C1 O1 9.3(2) . .
N6 Cd1 C1 O1 -81.95(18) 2_677 .
N3 Cd1 C1 O1 90.43(18) . .
O3 Cd1 C1 O1 178.8(2) . .
O4 Cd1 C1 O2 9.5(2) . .
N5 Cd1 C1 O2 -172.83(18) . .
N6 Cd1 C1 O2 95.96(19) 2_677 .
N3 Cd1 C1 O2 -91.66(19) . .
O1 Cd1 C1 O2 177.9(3) . .
O3 Cd1 C1 O2 -3.3(4) . .
O4 Cd1 C1 C2 55.5(15) . .
O2 Cd1 C1 C2 46.0(15) . .
N5 Cd1 C1 C2 -126.8(15) . .
N6 Cd1 C1 C2 141.9(15) 2_677 .
N3 Cd1 C1 C2 -45.7(15) . .
O1 Cd1 C1 C2 -136.1(16) . .
O3 Cd1 C1 C2 42.7(16) . .
O1 C1 C2 C7 54.3(4) . .
O2 C1 C2 C7 -129.5(3) . .
Cd1 C1 C2 C7 -172.4(13) . .
O1 C1 C2 C3 -121.7(3) . .
O2 C1 C2 C3 54.5(4) . .
Cd1 C1 C2 C3 11.6(17) . .
C7 C2 C3 C4 -1.2(5) . .
C1 C2 C3 C4 175.0(3) . .
C2 C3 C4 C5 0.9(6) . .
C3 C4 C5 C6 0.1(6) . .
C4 C5 C6 C7 -0.7(5) . .
C3 C2 C7 C6 0.5(4) . .
C1 C2 C7 C6 -175.4(3) . .
C3 C2 C7 N1 -174.6(3) . .
C1 C2 C7 N1 9.5(4) . .
C5 C6 C7 C2 0.4(4) . .
C5 C6 C7 N1 175.2(3) . .
O3 C8 C9 C10 147.0(3) . .
O4 C8 C9 C10 -31.9(4) . .
O3 C8 C9 C14 -33.0(4) . .
O4 C8 C9 C14 148.1(3) . .
C14 C9 C10 C11 0.0(5) . .
C8 C9 C10 C11 180.0(3) . .
C9 C10 C11 C12 -0.7(6) . .
C10 C11 C12 C13 0.7(6) . .
C11 C12 C13 C14 0.0(6) . .
C12 C13 C14 C9 -0.7(5) . .
C12 C13 C14 N2 -173.2(3) . .
C10 C9 C14 C13 0.7(4) . .
C8 C9 C14 C13 -179.3(3) . .
C10 C9 C14 N2 173.4(3) . .
C8 C9 C14 N2 -6.7(4) . .
N3 C15 C16 C17 -0.5(6) . .
C15 C16 C17 C18 -0.4(6) . .
C15 C16 C17 C20 178.4(3) . .
C16 C17 C18 C19 0.4(6) . .
C20 C17 C18 C19 -178.5(4) . .
C17 C18 C19 N3 0.6(7) . .
C18 C17 C20 O5 66.0(4) . .
C16 C17 C20 O5 -112.7(4) . .
O5 C21 C22 C23 178.5(3) . .
C26 C21 C22 C23 -0.9(5) . .
C21 C22 C23 C24 0.9(6) . .
C22 C23 C24 C25 0.0(5) . .
C23 C24 C25 O6 178.1(3) . .
C23 C24 C25 C26 -0.9(5) . .
O5 C21 C26 C25 -179.2(3) . .
C22 C21 C26 C25 0.1(5) . .
O6 C25 C26 C21 -178.3(3) . .
C24 C25 C26 C21 0.9(5) . .
O6 C27 C28 C32 120.7(3) . .
O6 C27 C28 C29 -62.4(4) . .
C32 C28 C29 C30 -0.4(6) . .
C27 C28 C29 C30 -177.5(4) . .
C28 C29 C30 N4 0.9(7) . .
N4 C31 C32 C28 0.9(6) . .
C29 C28 C32 C31 -0.4(5) . .
C27 C28 C32 C31 176.7(3) . .
N5 C33 C34 C35 1.6(5) . .
C33 C34 C35 C36 -4.1(5) . .
C33 C34 C35 C38 174.6(3) . .
C34 C35 C36 C37 3.5(5) . .
C38 C35 C36 C37 -175.2(3) . .
C35 C36 C37 N5 -0.2(6) . .
C36 C35 C38 O7 87.0(4) . .
C34 C35 C38 O7 -91.7(4) . .
O7 C39 C40 C41 -179.8(3) . .
C44 C39 C40 C41 0.8(5) . .
C39 C40 C41 C42 0.2(5) . .
C40 C41 C42 C43 -0.7(6) . .
C41 C42 C43 O8 179.8(3) . .
C41 C42 C43 C44 0.2(5) . .
O7 C39 C44 C43 179.3(3) . .
C40 C39 C44 C43 -1.3(5) . .
O8 C43 C44 C39 -178.9(3) . .
C42 C43 C44 C39 0.8(5) . .
O8 C45 C46 C50 8.2(4) . .
O8 C45 C46 C47 -171.2(3) . .
C50 C46 C47 C48 -0.6(5) . .
C45 C46 C47 C48 178.8(3) . .
C46 C47 C48 N6 -0.1(6) . .
C47 C46 C50 C49 1.0(5) . .
C45 C46 C50 C49 -178.4(3) . .
N6 C49 C50 C46 -0.7(5) . .
C2 C7 N1 N1 -164.3(3) . 2_667
C6 C7 N1 N1 20.7(5) . 2_667
C13 C14 N2 N2 -33.6(5) . 2_576
C9 C14 N2 N2 153.8(3) . 2_576
C18 C19 N3 C15 -1.5(6) . .
C18 C19 N3 Cd1 165.5(4) . .
C16 C15 N3 C19 1.4(6) . .
C16 C15 N3 Cd1 -164.4(3) . .
O4 Cd1 N3 C19 50.7(3) . .
O2 Cd1 N3 C19 136.5(3) . .
N5 Cd1 N3 C19 -84.3(3) . .
N6 Cd1 N3 C19 -134.9(6) 2_677 .
O1 Cd1 N3 C19 -169.9(3) . .
O3 Cd1 N3 C19 -0.6(3) . .
C1 Cd1 N3 C19 163.5(3) . .
O4 Cd1 N3 C15 -143.7(3) . .
O2 Cd1 N3 C15 -57.8(3) . .
N5 Cd1 N3 C15 81.3(3) . .
N6 Cd1 N3 C15 30.8(7) 2_677 .
O1 Cd1 N3 C15 -4.3(3) . .
O3 Cd1 N3 C15 165.0(3) . .
C1 Cd1 N3 C15 -30.8(3) . .
C32 C31 N4 C30 -0.5(6) . .
C29 C30 N4 C31 -0.4(7) . .
C36 C37 N5 C33 -2.4(5) . .
C36 C37 N5 Cd1 171.7(3) . .
C34 C33 N5 C37 1.7(5) . .
C34 C33 N5 Cd1 -172.7(3) . .
O4 Cd1 N5 C37 19.8(3) . .
O2 Cd1 N5 C37 -162.0(2) . .
N6 Cd1 N5 C37 -69.8(3) 2_677 .
N3 Cd1 N5 C37 116.8(3) . .
O1 Cd1 N5 C37 -153.0(3) . .
O3 Cd1 N5 C37 25.8(3) . .
C1 Cd1 N5 C37 -157.1(3) . .
O4 Cd1 N5 C33 -166.2(2) . .
O2 Cd1 N5 C33 12.0(3) . .
N6 Cd1 N5 C33 104.2(2) 2_677 .
N3 Cd1 N5 C33 -69.2(2) . .
O1 Cd1 N5 C33 21.0(2) . .
O3 Cd1 N5 C33 -160.3(2) . .
C1 Cd1 N5 C33 16.9(3) . .
C47 C48 N6 C49 0.5(5) . .
C47 C48 N6 Cd1 -170.1(3) . 2_677
C50 C49 N6 C48 -0.1(5) . .
C50 C49 N6 Cd1 169.3(2) . 2_677
O2 C1 O1 Cd1 -2.1(3) . .
C2 C1 O1 Cd1 173.9(2) . .
O4 Cd1 O1 C1 16.3(2) . .
O2 Cd1 O1 C1 1.18(17) . .
N5 Cd1 O1 C1 -171.38(18) . .
N6 Cd1 O1 C1 95.68(19) 2_677 .
N3 Cd1 O1 C1 -89.31(18) . .
O3 Cd1 O1 C1 -178.3(4) . .
O1 C1 O2 Cd1 2.3(3) . .
C2 C1 O2 Cd1 -173.8(2) . .
O4 Cd1 O2 C1 -171.20(19) . .
N5 Cd1 O2 C1 10.1(2) . .
N6 Cd1 O2 C1 -83.14(19) 2_677 .
N3 Cd1 O2 C1 88.21(19) . .
O1 Cd1 O2 C1 -1.16(16) . .
O3 Cd1 O2 C1 178.69(16) . .
O4 C8 O3 Cd1 -3.7(3) . .
C9 C8 O3 Cd1 177.5(2) . .
O4 Cd1 O3 C8 2.13(17) . .
O2 Cd1 O3 C8 15.0(2) . .
N5 Cd1 O3 C8 -172.59(19) . .
N6 Cd1 O3 C8 -80.80(19) 2_677 .
N3 Cd1 O3 C8 105.42(19) . .
O1 Cd1 O3 C8 -165.7(4) . .
C1 Cd1 O3 C8 17.1(4) . .
O3 C8 O4 Cd1 4.2(3) . .
C9 C8 O4 Cd1 -176.9(2) . .
O2 Cd1 O4 C8 -173.4(2) . .
N5 Cd1 O4 C8 5.4(3) . .
N6 Cd1 O4 C8 96.8(2) 2_677 .
N3 Cd1 O4 C8 -84.0(2) . .
O1 Cd1 O4 C8 174.47(16) . .
O3 Cd1 O4 C8 -2.14(17) . .
C1 Cd1 O4 C8 -177.74(18) . .
C26 C21 O5 C20 4.8(5) . .
C22 C21 O5 C20 -174.6(3) . .
C17 C20 O5 C21 -171.0(3) . .
C24 C25 O6 C27 2.8(5) . .
C26 C25 O6 C27 -178.2(3) . .
C28 C27 O6 C25 176.6(3) . .
C44 C39 O7 C38 -179.4(3) . .
C40 C39 O7 C38 1.2(4) . .
C35 C38 O7 C39 -178.2(3) . .
C42 C43 O8 C45 5.9(4) . .
C44 C43 O8 C45 -174.4(3) . .
C46 C45 O8 C43 173.5(2) . .
